data_4316904
loop_
_publ_author_name
'Nikolay Gerasimchuk'
'Andrzej Gamian'
'Garrett Glover'
'Bogumila Szponar'

_publ_contact_author_address
; 
 Department of Chemistry, 
 Temple Hall 456, 
 Missouri State University, 
 Springfield, MO 65897, USA. 
;
_publ_contact_author_email NNGerasimchuk@missouristate.edu
_publ_contact_author_fax '1 417 836 5507'
_publ_contact_author_name 'Prof. Nikolay Gerasimchuk data collection; Dr. C. Moore - solution'
_publ_contact_author_phone '1 417 836 5165'
_publ_section_title
;
 Light Insensitive Silver(I) Cyanoximates As Antimicrobial Agents for
 Indwelling Medical Devices
;
_journal_name_full 'Inorganic Chemistry'
_journal_page_first 9863
_journal_page_last 9874
_journal_paper_doi 10.1021/ic100830x
_journal_volume 49
_journal_year 2010
_chemical_formula_moiety 'C3 H2 Ag N3 O2'
_chemical_formula_sum 'C3 H2 Ag N3 O2'
_chemical_formula_weight 219.95
_chemical_melting_point 'decomposes upon heating to 188 C'
_chemical_name_common AgACO
_chemical_name_systematic
; 
 2-Isonitroso-2-cyan-acetamide, silver(I) complex 
;
_space_group_IT_number 14
_symmetry_cell_setting monoclinic
_symmetry_Int_Tables_number 14
_symmetry_space_group_name_Hall '-P 2ybc'
_symmetry_space_group_name_H-M 'P 1 21/c 1'
_atom_sites_solution_hydrogens geom
_atom_sites_solution_primary direct
_atom_sites_solution_secondary difmap
_audit_creation_method SHELXL-97
_cell_angle_alpha 90.00
_cell_angle_beta 95.654(3)
_cell_angle_gamma 90.00
_cell_formula_units_Z 4
_cell_length_a 11.735(3)
_cell_length_b 6.8313(15)
_cell_length_c 6.3756(15)
_cell_measurement_reflns_used 1472
_cell_measurement_temperature 120(2)
_cell_measurement_theta_max 31.88
_cell_measurement_theta_min 3.49
_cell_volume 508.6(2)
_computing_cell_refinement 'Bruker SAINT'
_computing_data_collection 'Bruker APEX2'
_computing_data_reduction 'Bruker SAINT'
_computing_molecular_graphics 'Bruker SHELXTL'
_computing_publication_material 'Bruker SHELXTL'
_computing_structure_refinement 'SHELXL-97 (Sheldrick, 2008)'
_computing_structure_solution 'SHELXS-97 (Sheldrick, 2008)'
_diffrn_ambient_temperature 120(2)
_diffrn_measured_fraction_theta_full 0.996
_diffrn_measured_fraction_theta_max 0.996
_diffrn_measurement_device_type 'Bruker APEX2 CCD area detector'
_diffrn_measurement_method 'omega scans'
_diffrn_radiation_monochromator graphite
_diffrn_radiation_source 'fine-focus sealed tube'
_diffrn_radiation_type MoK\a
_diffrn_radiation_wavelength 0.71073
_diffrn_reflns_av_R_equivalents 0.0000
_diffrn_reflns_av_sigmaI/netI 0.0119
_diffrn_reflns_limit_h_max 14
_diffrn_reflns_limit_h_min -14
_diffrn_reflns_limit_k_max 8
_diffrn_reflns_limit_k_min 0
_diffrn_reflns_limit_l_max 7
_diffrn_reflns_limit_l_min 0
_diffrn_reflns_number 994
_diffrn_reflns_theta_full 25.99
_diffrn_reflns_theta_max 25.99
_diffrn_reflns_theta_min 1.74
_exptl_absorpt_coefficient_mu 3.869
_exptl_absorpt_correction_T_max 0.7816
_exptl_absorpt_correction_T_min 0.4659
_exptl_absorpt_correction_type multi-scan
_exptl_absorpt_process_details twinabs
_exptl_crystal_colour yellow
_exptl_crystal_density_diffrn 2.872
_exptl_crystal_density_meas ?
_exptl_crystal_density_method 'not measured'
_exptl_crystal_description plate
_exptl_crystal_F_000 416
_exptl_crystal_size_max 0.23
_exptl_crystal_size_mid 0.08
_exptl_crystal_size_min 0.07
_refine_diff_density_max 1.047
_refine_diff_density_min -0.738
_refine_diff_density_rms 0.171
_refine_ls_extinction_coef none
_refine_ls_extinction_method none
_refine_ls_goodness_of_fit_ref 1.209
_refine_ls_hydrogen_treatment constr
_refine_ls_matrix_type full
_refine_ls_number_parameters 83
_refine_ls_number_reflns 996
_refine_ls_number_restraints 0
_refine_ls_restrained_S_all 1.209
_refine_ls_R_factor_all 0.0275
_refine_ls_R_factor_gt 0.0240
_refine_ls_shift/su_max 0.000
_refine_ls_shift/su_mean 0.000
_refine_ls_structure_factor_coef Fsqd
_refine_ls_weighting_details 'calc w=1/[\s^2^(Fo^2^)+(0.0340P)^2^+1.9825P] where P=(Fo^2^+2Fc^2^)/3'
_refine_ls_weighting_scheme calc
_refine_ls_wR_factor_gt 0.0609
_refine_ls_wR_factor_ref 0.0699
_reflns_number_gt 928
_reflns_number_total 994
_reflns_threshold_expression >2sigma(I)
_cod_data_source_file ic100830x_si_001.cif
_cod_data_source_block ag-aco
_cod_depositor_comments
;
The following automatic conversions were performed:

'_symmetry_cell_setting' value 'Monoclinic' changed to 'monoclinic'
according to the built-in table from CIF Core dictionary named
'cif_core.dic' version 2.4.1 from 2010-06-29.

Automatic conversion script
Id: cif_fix_values 1646 2011-03-28 12:23:43Z adriana 

The following automatic conversions were performed:

'_exptl_crystal_density_meas' value 'not measured' was changed to '?'
- the value is perceived as not measured.

Automatic conversion script
Id: cif_fix_values 3008 2015-01-20 13:52:24Z robertas 
;
_cod_database_code 4316904

loop_
_symmetry_equiv_pos_as_xyz
'x, y, z'
'-x, y+1/2, -z+1/2'
'-x, -y, -z'
'x, -y-1/2, z-1/2'

loop_
_atom_site_label
_atom_site_type_symbol
_atom_site_fract_x
_atom_site_fract_y
_atom_site_fract_z
_atom_site_U_iso_or_equiv
_atom_site_adp_type
_atom_site_occupancy
_atom_site_symmetry_multiplicity
_atom_site_calc_flag
_atom_site_refinement_flags
_atom_site_disorder_assembly
_atom_site_disorder_group
Ag1 Ag -0.03509(3) 0.76381(5) 0.09800(7) 0.01139(15) Uani 1 1 d . . .
C1 C 0.2378(4) 0.7834(7) 0.1854(8) 0.0089(10) Uani 1 1 d . . .
C2 C 0.2147(4) 0.5698(8) 0.1798(9) 0.0110(11) Uani 1 1 d . . .
C3 C 0.3516(4) 0.8632(7) 0.2134(8) 0.0120(11) Uani 1 1 d . . .
N1 N 0.1488(4) 0.9004(6) 0.1653(7) 0.0123(9) Uani 1 1 d . . .
N2 N 0.3024(4) 0.4475(6) 0.2030(8) 0.0138(10) Uani 1 1 d . . .
H2A H 0.2907 0.3232 0.2003 0.017 Uiso 1 1 calc R . .
H2B H 0.3712 0.4923 0.2208 0.017 Uiso 1 1 calc R . .
N3 N 0.4429(4) 0.9263(7) 0.2364(8) 0.0206(11) Uani 1 1 d . . .
O1 O 0.1667(3) 1.0893(5) 0.1716(6) 0.0127(8) Uani 1 1 d . . .
O2 O 0.1135(3) 0.5109(5) 0.1537(6) 0.0118(8) Uani 1 1 d . . .

loop_
_atom_site_aniso_label
_atom_site_aniso_U_11
_atom_site_aniso_U_22
_atom_site_aniso_U_33
_atom_site_aniso_U_23
_atom_site_aniso_U_13
_atom_site_aniso_U_12
Ag1 0.0091(2) 0.0086(2) 0.0161(2) -0.00065(15) -0.00028(17) 0.00058(14)
C1 0.007(2) 0.009(2) 0.010(3) 0.0006(19) 0.0023(19) -0.0025(18)
C2 0.012(3) 0.011(2) 0.010(3) -0.0003(19) 0.001(2) -0.0023(19)
C3 0.014(3) 0.008(2) 0.014(3) -0.0010(19) 0.003(2) 0.001(2)
N1 0.015(2) 0.009(2) 0.012(2) 0.0009(17) -0.0018(18) -0.0028(17)
N2 0.013(2) 0.0069(19) 0.021(3) -0.0002(17) -0.0014(19) -0.0026(17)
N3 0.018(3) 0.014(2) 0.029(3) -0.0006(19) 0.002(2) 0.000(2)
O1 0.0157(19) 0.0061(16) 0.016(2) -0.0007(14) 0.0005(16) -0.0001(14)
O2 0.0130(18) 0.0074(15) 0.015(2) 0.0003(14) 0.0013(16) 0.0004(14)

loop_
_atom_type_symbol
_atom_type_description
_atom_type_scat_dispersion_real
_atom_type_scat_dispersion_imag
_atom_type_scat_source
C C 0.0033 0.0016 'International Tables Vol C Tables 4.2.6.8 and 6.1.1.4'
H H 0.0000 0.0000 'International Tables Vol C Tables 4.2.6.8 and 6.1.1.4'
N N 0.0061 0.0033 'International Tables Vol C Tables 4.2.6.8 and 6.1.1.4'
O O 0.0106 0.0060 'International Tables Vol C Tables 4.2.6.8 and 6.1.1.4'
Ag Ag -0.8971 1.1015 'International Tables Vol C Tables 4.2.6.8 and 6.1.1.4'

loop_
_geom_angle_atom_site_label_1
_geom_angle_atom_site_label_2
_geom_angle_atom_site_label_3
_geom_angle
_geom_angle_site_symmetry_1
_geom_angle_site_symmetry_3
_geom_angle_publ_flag
N1 Ag1 O1 118.45(14) . 3_575 ?
N1 Ag1 O2 68.11(14) . . ?
O1 Ag1 O2 142.29(12) 3_575 . ?
N1 Ag1 O1 133.03(15) . 2_545 ?
O1 Ag1 O1 102.98(15) 3_575 2_545 ?
O2 Ag1 O1 92.86(12) . 2_545 ?
N1 Ag1 O2 90.26(14) . 2 ?
O1 Ag1 O2 85.54(12) 3_575 2 ?
O2 Ag1 O2 132.15(5) . 2 ?
O1 Ag1 O2 70.93(12) 2_545 2 ?
N1 Ag1 O2 131.82(14) . 3_565 ?
O1 Ag1 O2 72.27(12) 3_575 3_565 ?
O2 Ag1 O2 77.43(13) . 3_565 ?
O1 Ag1 O2 79.50(13) 2_545 3_565 ?
O2 Ag1 O2 137.77(16) 2 3_565 ?
N1 Ag1 Ag1 96.62(11) . 4_575 ?
O1 Ag1 Ag1 51.43(9) 3_575 4_575 ?
O2 Ag1 Ag1 91.89(9) . 4_575 ?
O1 Ag1 Ag1 127.67(9) 2_545 4_575 ?
O2 Ag1 Ag1 134.04(8) 2 4_575 ?
O2 Ag1 Ag1 51.02(8) 3_565 4_575 ?
N1 Ag1 Ag1 86.08(11) . 4_576 ?
O1 Ag1 Ag1 132.27(9) 3_575 4_576 ?
O2 Ag1 Ag1 83.33(9) . 4_576 ?
O1 Ag1 Ag1 48.18(9) 2_545 4_576 ?
O2 Ag1 Ag1 51.92(8) 2 4_576 ?
O2 Ag1 Ag1 122.89(8) 3_565 4_576 ?
Ag1 Ag1 Ag1 173.22(2) 4_575 4_576 ?
N1 C1 C3 120.2(4) . . ?
N1 C1 C2 117.1(4) . . ?
C3 C1 C2 122.7(4) . . ?
O2 C2 N2 122.0(5) . . ?
O2 C2 C1 119.3(4) . . ?
N2 C2 C1 118.7(5) . . ?
N3 C3 C1 179.7(6) . . ?
O1 N1 C1 118.3(4) . . ?
O1 N1 Ag1 122.6(3) . . ?
C1 N1 Ag1 118.9(3) . . ?
C2 N2 H2A 120.0 . . ?
C2 N2 H2B 120.0 . . ?
H2A N2 H2B 120.0 . . ?
N1 O1 Ag1 107.4(3) . 3_575 ?
N1 O1 Ag1 112.1(3) . 2 ?
Ag1 O1 Ag1 80.39(11) 3_575 2 ?
C2 O2 Ag1 116.4(3) . . ?
C2 O2 Ag1 121.8(3) . 2_545 ?
Ag1 O2 Ag1 105.16(13) . 2_545 ?
C2 O2 Ag1 126.4(3) . 3_565 ?
Ag1 O2 Ag1 102.57(13) . 3_565 ?
Ag1 O2 Ag1 77.06(10) 2_545 3_565 ?

loop_
_geom_bond_atom_site_label_1
_geom_bond_atom_site_label_2
_geom_bond_distance
_geom_bond_site_symmetry_2
_geom_bond_publ_flag
Ag1 N1 2.352(5) . ?
Ag1 O1 2.414(4) 3_575 ?
Ag1 O2 2.455(4) . ?
Ag1 O1 2.532(4) 2_545 ?
Ag1 O2 2.547(4) 2 ?
Ag1 O2 2.579(4) 3_565 ?
Ag1 Ag1 3.1934(8) 4_575 ?
Ag1 Ag1 3.1934(7) 4_576 ?
C1 N1 1.311(7) . ?
C1 C3 1.437(7) . ?
C1 C2 1.484(7) . ?
C2 O2 1.250(6) . ?
C2 N2 1.323(7) . ?
C3 N3 1.151(7) . ?
N1 O1 1.307(5) . ?
N2 H2A 0.8600 . ?
N2 H2B 0.8600 . ?
O1 Ag1 2.414(4) 3_575 ?
O1 Ag1 2.532(4) 2 ?
O2 Ag1 2.547(4) 2_545 ?
O2 Ag1 2.579(4) 3_565 ?

loop_
_geom_torsion_atom_site_label_1
_geom_torsion_atom_site_label_2
_geom_torsion_atom_site_label_3
_geom_torsion_atom_site_label_4
_geom_torsion
_geom_torsion_site_symmetry_1
_geom_torsion_site_symmetry_2
_geom_torsion_site_symmetry_3
_geom_torsion_site_symmetry_4
_geom_torsion_publ_flag
N1 C1 C2 O2 1.0(8) . . . . ?
C3 C1 C2 O2 -179.6(5) . . . . ?
N1 C1 C2 N2 -178.9(5) . . . . ?
C3 C1 C2 N2 0.5(8) . . . . ?
N1 C1 C3 N3 149(100) . . . . ?
C2 C1 C3 N3 -30(100) . . . . ?
C3 C1 N1 O1 0.0(8) . . . . ?
C2 C1 N1 O1 179.4(5) . . . . ?
C3 C1 N1 Ag1 176.1(4) . . . . ?
C2 C1 N1 Ag1 -4.5(7) . . . . ?
O1 Ag1 N1 O1 41.4(5) 3_575 . . . ?
O2 Ag1 N1 O1 -179.9(4) . . . . ?
O1 Ag1 N1 O1 -107.4(4) 2_545 . . . ?
O2 Ag1 N1 O1 -43.7(4) 2 . . . ?
O2 Ag1 N1 O1 132.5(4) 3_565 . . . ?
Ag1 Ag1 N1 O1 90.8(4) 4_575 . . . ?
Ag1 Ag1 N1 O1 -95.5(4) 4_576 . . . ?
O1 Ag1 N1 C1 -134.6(4) 3_575 . . . ?
O2 Ag1 N1 C1 4.2(4) . . . . ?
O1 Ag1 N1 C1 76.6(4) 2_545 . . . ?
O2 Ag1 N1 C1 140.3(4) 2 . . . ?
O2 Ag1 N1 C1 -43.4(5) 3_565 . . . ?
Ag1 Ag1 N1 C1 -85.2(4) 4_575 . . . ?
Ag1 Ag1 N1 C1 88.5(4) 4_576 . . . ?
C1 N1 O1 Ag1 138.5(4) . . . 3_575 ?
Ag1 N1 O1 Ag1 -37.5(4) . . . 3_575 ?
C1 N1 O1 Ag1 -135.0(4) . . . 2 ?
Ag1 N1 O1 Ag1 49.0(4) . . . 2 ?
N2 C2 O2 Ag1 -177.3(4) . . . . ?
C1 C2 O2 Ag1 2.8(6) . . . . ?
N2 C2 O2 Ag1 52.1(7) . . . 2_545 ?
C1 C2 O2 Ag1 -127.9(4) . . . 2_545 ?
N2 C2 O2 Ag1 -45.4(7) . . . 3_565 ?
C1 C2 O2 Ag1 134.6(4) . . . 3_565 ?
N1 Ag1 O2 C2 -3.6(4) . . . . ?
O1 Ag1 O2 C2 105.1(4) 3_575 . . . ?
O1 Ag1 O2 C2 -139.3(4) 2_545 . . . ?
O2 Ag1 O2 C2 -72.6(4) 2 . . . ?
O2 Ag1 O2 C2 142.1(4) 3_565 . . . ?
Ag1 Ag1 O2 C2 92.8(4) 4_575 . . . ?
Ag1 Ag1 O2 C2 -92.0(4) 4_576 . . . ?
N1 Ag1 O2 Ag1 134.53(18) . . . 2_545 ?
O1 Ag1 O2 Ag1 -116.82(18) 3_575 . . 2_545 ?
O1 Ag1 O2 Ag1 -1.21(14) 2_545 . . 2_545 ?
O2 Ag1 O2 Ag1 65.5(2) 2 . . 2_545 ?
O2 Ag1 O2 Ag1 -79.79(13) 3_565 . . 2_545 ?
Ag1 Ag1 O2 Ag1 -129.09(11) 4_575 . . 2_545 ?
Ag1 Ag1 O2 Ag1 46.10(10) 4_576 . . 2_545 ?
N1 Ag1 O2 Ag1 -145.68(18) . . . 3_565 ?
O1 Ag1 O2 Ag1 -37.0(2) 3_575 . . 3_565 ?
O1 Ag1 O2 Ag1 78.58(14) 2_545 . . 3_565 ?
O2 Ag1 O2 Ag1 145.24(14) 2 . . 3_565 ?
O2 Ag1 O2 Ag1 0.0 3_565 . . 3_565 ?
Ag1 Ag1 O2 Ag1 -49.30(11) 4_575 . . 3_565 ?
Ag1 Ag1 O2 Ag1 125.88(11) 4_576 . . 3_565 ?
